data_7209338
loop_
_publ_author_name
'Rodewald, U.C.'
'Sebastian, C.P.'
'Poettgen, R.'
'Hermes, W.'
'Heymann, G.'
'Schappacher, F.M.'
'Heying, B.'
'Riecken, J.F.'
'Huppertz, H.'

_publ_section_title
;
 The high-temperature modification of Lu Ag Sn and high-pressure
 high-temperature experiments on Dy Ag Sn, Ho Ag Sn, and Yb Ag Sn
;
_journal_name_full
;
Zeitschrift fuer Naturforschung, Teil B. Anorganische Chemie, Organische
 Chemie (42,1987-)
;
_journal_page_first 193
_journal_page_last 198
_journal_volume 63
_journal_year 2008
_chemical_formula_sum 'Ag Ho Sn'
_chemical_name_systematic 'Ho Ag Sn'
_space_group_IT_number 186
_symmetry_space_group_name_Hall 'P 6c -2c'
_symmetry_space_group_name_H-M 'P 63 m c'
_cell_angle_alpha 90
_cell_angle_beta 90
_cell_angle_gamma 120
_cell_formula_units_Z 2
_cell_length_a 4.672
_cell_length_b 4.672
_cell_length_c 7.317
_cell_volume 138.315
_citation_journal_id_ASTM ZNBSEN
_cod_data_source_file silver1-2_309.cif
_cod_data_source_block Ag1Ho1Sn1
_cod_original_formula_sum 'Ag1 Ho1 Sn1'
_cod_database_code 7209338

loop_
_symmetry_equiv_pos_as_xyz
x,y,z
x-y,x,z+1/2
-y,x-y,z
-x,-y,z+1/2
-x+y,-x,z
y,-x+y,z+1/2
y,x,z+1/2
-x+y,y,z
-x,-x+y,z+1/2
-y,-x,z
x-y,-y,z+1/2
x,x-y,z

loop_
_atom_site_label
_atom_site_type_symbol
_atom_site_fract_x
_atom_site_fract_y
_atom_site_fract_z
_atom_site_occupancy
_atom_site_U_iso_or_equiv
Ho1 Ho 0 0 0 1 0.0
Ag1 Ag 0.3333 0.6667 0.6907 1 0.0
Sn1 Sn 0.3333 0.6667 0.2802 1 0.0
